data_1518480
loop_
_publ_author_name
'Commarieu, Basile'
'Claverie, Jerome P.'

_publ_section_title
;
 Bypassing the lack of reactivity of endo-substituted norbornenes with the
 catalytic rectification--insertion mechanism
;
_journal_issue 4
_journal_name_full 'Chem. Sci.'
_journal_page_first 2172
_journal_paper_doi 10.1039/C4SC03575E
_journal_volume 6
_journal_year 2015
_chemical_formula_moiety 'C56 H76 O16 Pd4, 4(F6 Sb), 5(C2 H2 Cl4)'
_chemical_formula_sum 'C66 H86 Cl20 F24 O16 Pd4 Sb4'
_chemical_formula_weight 3212.94
_chemical_name_systematic
; 
 ? 
;
_space_group_crystal_system triclinic
_space_group_IT_number 2
_space_group_name_Hall '-P 1'
_space_group_name_H-M_alt 'P -1'
_symmetry_space_group_name_Hall '-P 1'
_symmetry_space_group_name_H-M 'P -1'
_atom_sites_solution_hydrogens geom
_audit_creation_method SHELXL-2013
_audit_update_record
;
2014-11-17 deposited with the CCDC.
2014-12-24 downloaded from the CCDC.
;
_cell_angle_alpha 66.181(2)
_cell_angle_beta 88.434(2)
_cell_angle_gamma 72.775(2)
_cell_formula_units_Z 2
_cell_length_a 16.4284(14)
_cell_length_b 19.3745(17)
_cell_length_c 21.4447(19)
_cell_measurement_reflns_used 8466
_cell_measurement_temperature 200(2)
_cell_measurement_theta_max 22.27
_cell_measurement_theta_min 2.20
_cell_volume 5930.9(9)
_computing_cell_refinement 'Bruker SAINT'
_computing_data_collection 'Bruker APEX2'
_computing_data_reduction 'Bruker SAINT'
_computing_molecular_graphics 'Bruker SHELXTL'
_computing_publication_material 'Bruker SHELXTL'
_computing_structure_refinement 'SHELXL-2013 (Sheldrick, 2013)'
_computing_structure_solution 'SHELXS-97 (Sheldrick, 2008)'
_diffrn_ambient_temperature 200(2)
_diffrn_detector_area_resol_mean 8.33
_diffrn_measured_fraction_theta_full 0.998
_diffrn_measured_fraction_theta_max 0.989
_diffrn_measurement_device_type 'Bruker AXS APEX diffractometer'
_diffrn_measurement_method '\f and \w scans'
_diffrn_radiation_type MoK\a
_diffrn_radiation_wavelength 0.71073
_diffrn_reflns_av_R_equivalents 0.0599
_diffrn_reflns_av_unetI/netI 0.0807
_diffrn_reflns_Laue_measured_fraction_full 0.998
_diffrn_reflns_Laue_measured_fraction_max 0.989
_diffrn_reflns_limit_h_max 21
_diffrn_reflns_limit_h_min -21
_diffrn_reflns_limit_k_max 25
_diffrn_reflns_limit_k_min -25
_diffrn_reflns_limit_l_max 27
_diffrn_reflns_limit_l_min -27
_diffrn_reflns_number 79047
_diffrn_reflns_point_group_measured_fraction_full 0.998
_diffrn_reflns_point_group_measured_fraction_max 0.989
_diffrn_reflns_theta_full 25.000
_diffrn_reflns_theta_max 27.553
_diffrn_reflns_theta_min 1.585
_exptl_absorpt_coefficient_mu 2.025
_exptl_absorpt_correction_T_max 0.7456
_exptl_absorpt_correction_T_min 0.6811
_exptl_absorpt_correction_type multi-scan
_exptl_absorpt_process_details 'APEX2 (Bruker, 2007)'
_exptl_crystal_colour colourless
_exptl_crystal_density_diffrn 1.799
_exptl_crystal_description block
_exptl_crystal_F_000 3108
_exptl_crystal_size_max 0.182
_exptl_crystal_size_mid 0.132
_exptl_crystal_size_min 0.088
_platon_squeeze_details
;
PLATON Reference : 
Spek, A.L. (2003). J. Appl. Cryst. 36, 7-13.
Spek, A.L. (2009). Acta Cryst. D65, 148-155.

Void space analysis consistent with
a fifth, severely disordered C2CH2Cl4 molecule
of solvation.
;
_refine_diff_density_max 1.980
_refine_diff_density_min -1.241
_refine_diff_density_rms 0.141
_refine_ls_extinction_method none
_refine_ls_goodness_of_fit_ref 1.043
_refine_ls_hydrogen_treatment constr
_refine_ls_matrix_type full
_refine_ls_number_parameters 985
_refine_ls_number_reflns 27085
_refine_ls_number_restraints 114
_refine_ls_restrained_S_all 1.054
_refine_ls_R_factor_all 0.0963
_refine_ls_R_factor_gt 0.0560
_refine_ls_shift/su_max 0.001
_refine_ls_shift/su_mean 0.000
_refine_ls_structure_factor_coef Fsqd
_refine_ls_weighting_details
; 
 w=1/[\s^2^(Fo^2^)+(0.0629P)^2^] 
 where P=(Fo^2^+2Fc^2^)/3 
;
_refine_ls_weighting_scheme calc
_refine_ls_wR_factor_gt 0.1355
_refine_ls_wR_factor_ref 0.1494
_reflns_Friedel_coverage 0.000
_reflns_number_gt 15699
_reflns_number_total 27085
_reflns_threshold_expression 'I > 2\s(I)'
_cod_data_source_file c4sc03575e2.cif
_cod_data_source_block clav008s-sr
_cod_depositor_comments 'Adding full bibliography for 1518476--1518480.cif.'
_cod_database_code 1518480
_shelx_space_group_comment
; 
The symmetry employed for this shelxl refinement is uniquely defined 
by the following loop, which should always be used as a source of 
symmetry information in preference to the above space-group names. 
They are only intended as comments. 
;
_shelx_estimated_absorpt_t_min 0.709
_shelx_estimated_absorpt_t_max 0.842
_shelxl_version_number 2013-2

loop_
_space_group_symop_operation_xyz
'x, y, z'
'-x, -y, -z'

loop_
_atom_site_label
_atom_site_type_symbol
_atom_site_fract_x
_atom_site_fract_y
_atom_site_fract_z
_atom_site_U_iso_or_equiv
_atom_site_adp_type
_atom_site_occupancy
_atom_site_site_symmetry_order
_atom_site_calc_flag
_atom_site_refinement_flags_posn
_atom_site_refinement_flags_adp
_atom_site_refinement_flags_occupancy
_atom_site_disorder_assembly
_atom_site_disorder_group
Pd1 Pd 0.39995(3) 0.84126(3) 0.30190(3) 0.03620(13) Uani 1 1 d . . . . .
Pd2 Pd 0.82835(3) 0.56285(3) 0.41878(2) 0.03374(12) Uani 1 1 d . . . . .
Pd3 Pd 0.82980(3) 0.50335(3) 0.10066(2) 0.02951(11) Uani 1 1 d . . . . .
Pd4 Pd 0.39634(3) 0.79813(3) -0.02618(2) 0.03199(12) Uani 1 1 d . . . . .
Sb1 Sb 0.11888(2) 0.58529(2) 0.14818(2) 0.03912(12) Uani 1 1 d G . . . .
F1 F 0.09734(2) 0.60693(2) 0.05663(2) 0.0687(13) Uani 1 1 d G . . . .
F2 F 0.13592(2) 0.56589(2) 0.23940(2) 0.0761(14) Uani 1 1 d G . . . .
F3 F 0.14213(2) 0.68163(2) 0.11991(2) 0.0741(14) Uani 1 1 d G . . . .
F4 F 0.09219(2) 0.49063(2) 0.17313(2) 0.0663(13) Uani 1 1 d G . . . .
F5 F 0.00305(2) 0.63685(2) 0.14716(2) 0.0664(13) Uani 1 1 d G . . . .
F6 F 0.23310(2) 0.52953(2) 0.14997(2) 0.0722(14) Uani 1 1 d G . . . .
Sb2 Sb 0.53846(2) 0.50822(2) 0.29574(2) 0.04523(13) Uani 1 1 d G . . . .
F7 F 0.47623(2) 0.45373(2) 0.27395(2) 0.214(6) Uani 1 1 d G . . . .
F8 F 0.59753(2) 0.56300(2) 0.31993(2) 0.158(4) Uani 1 1 d G . . . .
F9 F 0.46457(2) 0.60275(2) 0.23045(2) 0.0884(17) Uani 1 1 d G . . . .
F10 F 0.60860(2) 0.41156(2) 0.36190(2) 0.113(2) Uani 1 1 d G . . . .
F11 F 0.46514(2) 0.51504(2) 0.36244(2) 0.132(3) Uani 1 1 d G . . . .
F12 F 0.61459(2) 0.49668(2) 0.23219(2) 0.189(5) Uani 1 1 d G . . . .
Sb3 Sb 0.31162(2) 0.13621(2) 0.07394(2) 0.05068(14) Uani 1 1 d G . . . .
F13 F 0.24349(3) 0.07965(2) 0.12848(2) 0.0837(16) Uani 1 1 d G . . . .
F14 F 0.37584(2) 0.19614(2) 0.01839(2) 0.0644(13) Uani 1 1 d G . . . .
F15 F 0.27811(3) 0.11549(2) 0.00240(2) 0.0751(14) Uani 1 1 d G . . . .
F16 F 0.34059(2) 0.15695(2) 0.14711(2) 0.114(2) Uani 1 1 d G . . . .
F17 F 0.21714(2) 0.22769(2) 0.04732(2) 0.0943(19) Uani 1 1 d G . . . .
F18 F 0.40692(3) 0.04568(2) 0.10415(2) 0.0755(15) Uani 1 1 d G . . . .
Sb4 Sb 0.17995(2) 0.20626(2) 0.48050(2) 0.07013(19) Uani 0.664(3) 1 d G U P A 1
F19 F 0.25218(2) 0.10249(2) 0.51194(2) 0.202(4) Uani 0.664(3) 1 d G U P A 1
F20 F 0.10429(2) 0.30820(2) 0.44980(2) 0.180(4) Uani 0.664(3) 1 d G U P A 1
F21 F 0.17280(2) 0.20747(2) 0.39321(2) 0.146(3) Uani 0.664(3) 1 d G U P A 1
F22 F 0.18772(2) 0.20032(2) 0.56967(2) 0.125(3) Uani 0.664(3) 1 d G U P A 1
F23 F 0.08767(2) 0.16629(2) 0.50191(2) 0.196(4) Uani 0.664(3) 1 d G U P A 1
F24 F 0.27267(2) 0.24541(2) 0.46343(2) 0.152(3) Uani 0.664(3) 1 d G U P A 1
Sb4' Sb 0.17642(2) 0.21020(2) 0.47088(2) 0.07013(19) Uani 0.336(3) 1 d G U P A 2
F19' F 0.24951(2) 0.14239(2) 0.43784(2) 0.202(4) Uani 0.336(3) 1 d G U P A 2
F20' F 0.10221(2) 0.27450(2) 0.50611(2) 0.180(4) Uani 0.336(3) 1 d G U P A 2
F21' F 0.08969(2) 0.22938(2) 0.40579(2) 0.146(3) Uani 0.336(3) 1 d G U P A 2
F22' F 0.26543(2) 0.18653(2) 0.53631(2) 0.125(3) Uani 0.336(3) 1 d G U P A 2
F23' F 0.14675(3) 0.12340(2) 0.53294(2) 0.196(4) Uani 0.336(3) 1 d G U P A 2
F24' F 0.21048(2) 0.29538(2) 0.41188(2) 0.152(3) Uani 0.336(3) 1 d G U P A 2
O1 O 0.79254(3) 0.57779(3) 0.51588(2) 0.0451(12) Uani 1 1 d G . . . .
O2 O 0.72475(2) 0.51498(3) 0.43929(2) 0.0362(10) Uani 1 1 d G . . . .
O3 O 0.68444(3) 0.61054(3) 0.57446(2) 0.0445(12) Uani 1 1 d G . . . .
O4 O 0.59413(2) 0.52584(2) 0.47272(2) 0.0353(10) Uani 1 1 d G . . . .
O5 O 0.95056(2) 0.41122(3) 0.16183(2) 0.0386(11) Uani 1 1 d G . . . .
O6 O 0.77417(2) 0.43651(3) 0.18577(2) 0.0346(10) Uani 1 1 d G . . . .
O7 O 1.03644(2) 0.34721(3) 0.25770(3) 0.0405(11) Uani 1 1 d G . . . .
O8 O 0.79203(2) 0.36452(2) 0.29985(2) 0.0372(10) Uani 1 1 d G . . . .
O9 O 0.41882(3) 0.74014(2) -0.09908(2) 0.0428(11) Uani 1 1 d G . . . .
O10 O 0.41180(2) 0.67900(2) 0.04453(2) 0.0334(10) Uani 1 1 d G . . . .
O11 O 0.48355(3) 0.62813(2) -0.11166(2) 0.0426(11) Uani 1 1 d G . . . .
O12 O 0.48067(2) 0.54985(2) 0.09397(2) 0.0316(10) Uani 1 1 d G . . . .
O13 O 0.26847(3) 0.90861(2) 0.25188(2) 0.0411(11) Uani 1 1 d G . . . .
O14 O 0.36856(3) 0.74586(2) 0.29258(2) 0.0359(10) Uani 1 1 d G . . . .
O15 O 0.16122(3) 0.94943(2) 0.17194(2) 0.0434(11) Uani 1 1 d G . . . .
O16 O 0.29325(2) 0.71185(2) 0.23209(2) 0.0343(10) Uani 1 1 d G . . . .
Cl1 Cl 0.98542(2) 0.18902(3) 0.62909(2) 0.1135(11) Uani 1 1 d G . . . .
Cl2 Cl 0.87600(2) 0.35210(3) 0.55392(2) 0.0748(6) Uani 1 1 d G . . . .
Cl3 Cl 0.77895(2) 0.21589(3) 0.60684(2) 0.0946(9) Uani 1 1 d G . . . .
Cl4 Cl 0.79397(2) 0.28414(2) 0.46169(2) 0.0818(7) Uani 1 1 d G . . . .
Cl5 Cl 0.38480(3) 0.29715(3) 0.81547(2) 0.1029(10) Uani 1 1 d G . . . .
Cl6 Cl 0.20381(4) 0.29551(3) 0.84841(2) 0.0712(6) Uani 1 1 d G . . . .
Cl7 Cl 0.43634(4) 0.10886(3) 0.87197(2) 0.0889(8) Uani 1 1 d G . . . .
Cl8 Cl 0.29107(3) 0.20941(3) 0.75373(2) 0.0799(7) Uani 1 1 d G . . . .
Cl9 Cl 0.09730(4) 0.13993(4) 0.95609(2) 0.0782(7) Uani 1 1 d G . . . .
Cl10 Cl -0.00365(4) 0.06337(4) 0.91509(2) 0.1016(9) Uani 1 1 d G . . . .
Cl11 Cl -0.07183(3) 0.22500(4) 0.77592(2) 0.1011(10) Uani 1 1 d G . . . .
Cl12 Cl 0.11011(4) 0.14551(3) 0.80163(2) 0.1053(10) Uani 1 1 d G . . . .
Cl13 Cl 0.91052(2) 0.20837(3) 0.18780(2) 0.1492(16) Uani 1 1 d G . . . .
Cl14 Cl 1.03757(2) 0.22843(4) 0.09203(3) 0.1127(11) Uani 1 1 d G . . . .
Cl15 Cl 0.76903(2) 0.27189(3) 0.05255(2) 0.1312(13) Uani 1 1 d G . . . .
Cl16 Cl 0.91095(2) 0.13068(3) 0.07610(3) 0.0908(8) Uani 1 1 d G . . . .
C1 C 0.44884(3) 0.93888(2) 0.27323(3) 0.070(3) Uani 1 1 d G . . . .
H1A H 0.5117 0.9266 0.2724 0.084 Uiso 1 1 calc R U . . .
H1B H 0.4159 0.9885 0.2344 0.084 Uiso 1 1 calc R U . . .
C2 C 0.4185(6) 0.9250(4) 0.3369(4) 0.065(2) Uani 1 1 d . . . . .
H2 H 0.3656 0.9661 0.3383 0.077 Uiso 1 1 calc R U . . .
C3 C 0.4778(5) 0.8785(4) 0.4013(4) 0.057(2) Uani 1 1 d . . . . .
H3A H 0.4455 0.8556 0.4399 0.069 Uiso 1 1 calc R U . . .
H3B H 0.5024 0.9142 0.4115 0.069 Uiso 1 1 calc R U . . .
C4 C 0.5509(5) 0.8110(4) 0.3946(3) 0.0448(17) Uani 1 1 d . . . . .
H4 H 0.6003 0.8301 0.3755 0.054 Uiso 1 1 calc R U . . .
C5 C 0.5805(4) 0.7379(4) 0.4636(3) 0.0418(16) Uani 1 1 d . . . . .
H5 H 0.5861 0.7507 0.5037 0.050 Uiso 1 1 calc R U . . .
C6 C 0.6634(4) 0.6816(4) 0.4530(3) 0.0371(15) Uani 1 1 d . . . . .
H6 H 0.6982 0.7145 0.4239 0.044 Uiso 1 1 calc R U . . .
C7 C 0.6264(4) 0.6453(4) 0.4085(3) 0.0288(13) Uani 1 1 d . . . . .
H7 H 0.6489 0.6622 0.3627 0.035 Uiso 1 1 calc R U . . .
C8 C 0.5292(4) 0.6904(3) 0.3984(3) 0.0299(13) Uani 1 1 d . . . . .
H8 H 0.4918 0.6657 0.3842 0.036 Uiso 1 1 calc R U . . .
C9 C 0.5193(4) 0.7760(4) 0.3497(3) 0.0321(14) Uani 1 1 d . . . . .
H9 H 0.5593 0.7754 0.3138 0.039 Uiso 1 1 calc R U . . .
C10 C 0.5139(4) 0.6952(4) 0.4678(3) 0.0380(15) Uani 1 1 d . . . . .
H10A H 0.4549 0.7276 0.4686 0.046 Uiso 1 1 calc R U . . .
H10B H 0.5286 0.6423 0.5069 0.046 Uiso 1 1 calc R U . . .
C11 C 0.7195(4) 0.6188(4) 0.5176(3) 0.0352(15) Uani 1 1 d . . . . .
C12 C 0.6527(4) 0.5564(4) 0.4412(3) 0.0327(14) Uani 1 1 d . . . . .
C13 C 0.7372(5) 0.5534(4) 0.6374(3) 0.0499(19) Uani 1 1 d . . . . .
H13A H 0.7652 0.5036 0.6330 0.075 Uiso 1 1 calc R U . . .
H13B H 0.7013 0.5437 0.6753 0.075 Uiso 1 1 calc R U . . .
H13C H 0.7808 0.5743 0.6466 0.075 Uiso 1 1 calc R U . . .
C14 C 0.6196(4) 0.4387(4) 0.5080(4) 0.0439(17) Uani 1 1 d . . . . .
H14A H 0.6738 0.4189 0.5368 0.066 Uiso 1 1 calc R U . . .
H14B H 0.6267 0.4162 0.4739 0.066 Uiso 1 1 calc R U . . .
H14C H 0.5751 0.4230 0.5366 0.066 Uiso 1 1 calc R U . . .
C15 C 0.8868(4) 0.6544(4) 0.3773(4) 0.0458(18) Uani 1 1 d . . . . .
H15A H 0.8850 0.6794 0.3267 0.055 Uiso 1 1 calc R U . . .
H15B H 0.8761 0.6928 0.3984 0.055 Uiso 1 1 calc R U . . .
C16 C 0.9508(4) 0.5827(4) 0.4111(3) 0.0419(17) Uani 1 1 d . . . . .
H16 H 0.9794 0.5760 0.4547 0.050 Uiso 1 1 calc R U . . .
C17 C 1.0024(4) 0.5331(4) 0.3770(4) 0.0420(17) Uani 1 1 d . . . . .
H17A H 1.0247 0.4772 0.4109 0.050 Uiso 1 1 calc R U . . .
H17B H 1.0519 0.5516 0.3595 0.050 Uiso 1 1 calc R U . . .
C18 C 0.9492(4) 0.5375(4) 0.3181(3) 0.0308(14) Uani 1 1 d . . . . .
H18 H 0.9526 0.5820 0.2743 0.037 Uiso 1 1 calc R U . . .
C19 C 0.9773(4) 0.4588(4) 0.3109(3) 0.0378(16) Uani 1 1 d . . . . .
H19 H 1.0409 0.4337 0.3169 0.045 Uiso 1 1 calc R U . . .
C20 C 0.9330(4) 0.4702(4) 0.2426(3) 0.0314(14) Uani 1 1 d . . . . .
H20 H 0.9348 0.5222 0.2065 0.038 Uiso 1 1 calc R U . . .
C21 C 0.8359(3) 0.4803(4) 0.2589(3) 0.0294(13) Uani 1 1 d . . . . .
H21 H 0.8005 0.5362 0.2297 0.035 Uiso 1 1 calc R U . . .
C22 C 0.8406(4) 0.4696(4) 0.3355(3) 0.0309(14) Uani 1 1 d . . . . .
H22 H 0.7921 0.4549 0.3610 0.037 Uiso 1 1 calc R U . . .
C23 C 0.8539(4) 0.5459(4) 0.3329(3) 0.0331(14) Uani 1 1 d . . . . .
H23 H 0.8158 0.5923 0.2933 0.040 Uiso 1 1 calc R U . . .
C24 C 0.9300(4) 0.4076(4) 0.3645(3) 0.0374(15) Uani 1 1 d . . . . .
H24A H 0.9356 0.3569 0.3613 0.045 Uiso 1 1 calc R U . . .
H24B H 0.9470 0.3978 0.4121 0.045 Uiso 1 1 calc R U . . .
C25 C 0.9732(4) 0.4075(4) 0.2170(3) 0.0359(15) Uani 1 1 d . . . . .
C26 C 0.7980(4) 0.4245(4) 0.2448(3) 0.0303(14) Uani 1 1 d . . . . .
C27 C 1.0845(5) 0.2899(4) 0.2331(4) 0.058(2) Uani 1 1 d . . . . .
H27A H 1.1078 0.3168 0.1907 0.088 Uiso 1 1 calc R U . . .
H27B H 1.0469 0.2634 0.2240 0.088 Uiso 1 1 calc R U . . .
H27C H 1.1317 0.2504 0.2678 0.088 Uiso 1 1 calc R U . . .
C28 C 0.7530(5) 0.3087(4) 0.2890(4) 0.0516(19) Uani 1 1 d . . . . .
H28A H 0.6926 0.3365 0.2710 0.077 Uiso 1 1 calc R U . . .
H28B H 0.7572 0.2633 0.3327 0.077 Uiso 1 1 calc R U . . .
H28C H 0.7837 0.2900 0.2562 0.077 Uiso 1 1 calc R U . . .
C29 C 0.8944(4) 0.5828(4) 0.0353(3) 0.0408(16) Uani 1 1 d . . . . .
H29A H 0.8610 0.6399 0.0144 0.049 Uiso 1 1 calc R U . . .
H29B H 0.9547 0.5723 0.0510 0.049 Uiso 1 1 calc R U . . .
C30 C 0.8800(4) 0.5367(4) 0.0034(3) 0.0360(15) Uani 1 1 d . . . . .
H30 H 0.9324 0.4963 0.0001 0.043 Uiso 1 1 calc R U . . .
C31 C 0.8053(4) 0.5636(4) -0.0495(3) 0.0354(15) Uani 1 1 d . . . . .
H31A H 0.7944 0.5166 -0.0509 0.042 Uiso 1 1 calc R U . . .
H31B H 0.8194 0.5951 -0.0953 0.042 Uiso 1 1 calc R U . . .
C32 C 0.7236(4) 0.6146(4) -0.0320(3) 0.0320(14) Uani 1 1 d . . . . .
H32 H 0.7187 0.6723 -0.0548 0.038 Uiso 1 1 calc R U . . .
C33 C 0.6432(4) 0.6001(4) -0.0526(3) 0.0292(13) Uani 1 1 d . . . . .
H33 H 0.6436 0.5967 -0.0979 0.035 Uiso 1 1 calc R U . . .
C34 C 0.5645(4) 0.6667(4) -0.0483(3) 0.0296(13) Uani 1 1 d . . . . .
H34 H 0.5796 0.7172 -0.0654 0.035 Uiso 1 1 calc R U . . .
C35 C 0.5620(3) 0.6362(3) 0.0328(3) 0.0248(12) Uani 1 1 d . . . . .
H35 H 0.5729 0.6762 0.0470 0.030 Uiso 1 1 calc R U . . .
C36 C 0.6415(3) 0.5595(4) 0.0610(3) 0.0279(13) Uani 1 1 d . . . . .
H36 H 0.6412 0.5221 0.1094 0.033 Uiso 1 1 calc R U . . .
C37 C 0.7207(3) 0.5872(3) 0.0468(3) 0.0265(13) Uani 1 1 d . . . . .
H37 H 0.7113 0.6342 0.0580 0.032 Uiso 1 1 calc R U . . .
C38 C 0.6386(4) 0.5254(4) 0.0069(3) 0.0308(14) Uani 1 1 d . . . . .
H38A H 0.6887 0.4784 0.0138 0.037 Uiso 1 1 calc R U . . .
H38B H 0.5846 0.5136 0.0037 0.037 Uiso 1 1 calc R U . . .
C39 C 0.4824(4) 0.6822(4) -0.0889(3) 0.0318(14) Uani 1 1 d . . . . .
C40 C 0.4782(4) 0.6239(4) 0.0572(3) 0.0284(13) Uani 1 1 d . . . . .
C41 C 0.4097(5) 0.6426(5) -0.1561(4) 0.057(2) Uani 1 1 d . . . . .
H41A H 0.3576 0.6527 -0.1334 0.085 Uiso 1 1 calc R U . . .
H41B H 0.4162 0.5960 -0.1656 0.085 Uiso 1 1 calc R U . . .
H41C H 0.4053 0.6889 -0.1992 0.085 Uiso 1 1 calc R U . . .
C42 C 0.3979(4) 0.5399(4) 0.1206(3) 0.0401(16) Uani 1 1 d . . . . .
H42A H 0.3734 0.5781 0.1405 0.060 Uiso 1 1 calc R U . . .
H42B H 0.4083 0.4858 0.1559 0.060 Uiso 1 1 calc R U . . .
H42C H 0.3578 0.5492 0.0830 0.060 Uiso 1 1 calc R U . . .
C43 C 0.4246(5) 0.9047(4) -0.0901(4) 0.0479(18) Uani 1 1 d . . . . .
H43A H 0.4496 0.9293 -0.0663 0.058 Uiso 1 1 calc R U . . .
H43B H 0.4515 0.9051 -0.1321 0.058 Uiso 1 1 calc R U . . .
C44 C 0.3363(4) 0.9224(4) -0.0942(3) 0.0419(16) Uani 1 1 d . . . . .
H44 H 0.3076 0.9327 -0.1390 0.050 Uiso 1 1 calc R U . . .
C45 C 0.2818(4) 0.9579(4) -0.0517(3) 0.0402(16) Uani 1 1 d . . . . .
H45A H 0.2268 0.9464 -0.0498 0.048 Uiso 1 1 calc R U . . .
H45B H 0.2691 1.0163 -0.0741 0.048 Uiso 1 1 calc R U . . .
C46 C 0.3231(4) 0.9272(4) 0.0215(3) 0.0342(14) Uani 1 1 d . . . . .
H46 H 0.3567 0.9614 0.0244 0.041 Uiso 1 1 calc R U . . .
C47 C 0.2562(4) 0.9205(4) 0.0737(3) 0.0347(15) Uani 1 1 d . . . . .
H47 H 0.2029 0.9673 0.0584 0.042 Uiso 1 1 calc R U . . .
C48 C 0.3013(4) 0.9007(4) 0.1439(3) 0.0345(14) Uani 1 1 d . . . . .
H48 H 0.3422 0.9321 0.1355 0.041 Uiso 1 1 calc R U . . .
C49 C 0.3558(4) 0.8105(3) 0.1686(3) 0.0294(13) Uani 1 1 d . . . . .
H49 H 0.4179 0.8064 0.1716 0.035 Uiso 1 1 calc R U . . .
C50 C 0.3362(4) 0.7926(4) 0.1072(3) 0.0298(13) Uani 1 1 d . . . . .
H50 H 0.3493 0.7351 0.1175 0.036 Uiso 1 1 calc R U . . .
C51 C 0.3805(4) 0.8393(4) 0.0473(3) 0.0325(14) Uani 1 1 d . . . . .
H51 H 0.4381 0.8346 0.0658 0.039 Uiso 1 1 calc R U . . .
C52 C 0.2410(4) 0.8429(4) 0.0854(3) 0.0332(14) Uani 1 1 d . . . . .
H52A H 0.2182 0.8431 0.0431 0.040 Uiso 1 1 calc R U . . .
H52B H 0.2040 0.8271 0.1224 0.040 Uiso 1 1 calc R U . . .
C53 C 0.2426(4) 0.9194(4) 0.1948(3) 0.0362(15) Uani 1 1 d . . . . .
C54 C 0.3384(4) 0.7546(3) 0.2365(3) 0.0299(13) Uani 1 1 d . . . . .
C55 C 0.1006(5) 0.9730(5) 0.2166(4) 0.065(2) Uani 1 1 d . . . . .
H55A H 0.1174 0.9330 0.2640 0.097 Uiso 1 1 calc R U . . .
H55B H 0.0429 0.9771 0.2017 0.097 Uiso 1 1 calc R U . . .
H55C H 0.1011 1.0245 0.2140 0.097 Uiso 1 1 calc R U . . .
C56 C 0.2753(5) 0.6535(4) 0.2950(4) 0.0475(18) Uani 1 1 d . . . . .
H56A H 0.3293 0.6165 0.3224 0.071 Uiso 1 1 calc R U . . .
H56B H 0.2432 0.6241 0.2835 0.071 Uiso 1 1 calc R U . . .
H56C H 0.2412 0.6808 0.3213 0.071 Uiso 1 1 calc R U . . .
C59 C 0.8496(6) 0.2245(5) 0.5438(4) 0.065(2) Uani 1 1 d . . . . .
H59 H 0.8780 0.1702 0.5459 0.079 Uiso 1 1 calc R U . . .
C60 C 0.9176(6) 0.2561(5) 0.5526(4) 0.066(2) Uani 1 1 d . . . . .
H60 H 0.9528 0.2611 0.5131 0.079 Uiso 1 1 calc R U . . .
C61 C 0.3113(8) 0.1844(7) 0.8419(5) 0.110(4) Uani 1 1 d . . . . .
H61 H 0.2692 0.1601 0.8697 0.132 Uiso 1 1 calc R U . . .
C62 C 0.3301(11) 0.2318(9) 0.8621(6) 0.159(7) Uani 1 1 d . . . . .
H62 H 0.3525 0.2048 0.9118 0.191 Uiso 1 1 calc R U . . .
C63 C 0.0232(5) 0.1998(5) 0.8302(5) 0.067(2) Uani 1 1 d . . . . .
H63 H 0.0334 0.2496 0.8266 0.080 Uiso 1 1 calc R U . . .
C64 C 0.0106(5) 0.1530(5) 0.9024(4) 0.062(2) Uani 1 1 d . . . . .
H64 H -0.0423 0.1853 0.9140 0.074 Uiso 1 1 calc R U . . .
C65 C 0.8809(6) 0.2347(6) 0.0568(5) 0.084(3) Uani 1 1 d . . . . .
H65 H 0.8963 0.2612 0.0095 0.101 Uiso 1 1 calc R U . . .
C66 C 0.9248(6) 0.2571(7) 0.1011(5) 0.090(3) Uani 1 1 d . . . . .
H66 H 0.9024 0.3159 0.0865 0.108 Uiso 1 1 calc R U . . .

loop_
_atom_site_aniso_label
_atom_site_aniso_U_11
_atom_site_aniso_U_22
_atom_site_aniso_U_33
_atom_site_aniso_U_23
_atom_site_aniso_U_13
_atom_site_aniso_U_12
Pd1 0.0394(3) 0.0348(3) 0.0327(3) -0.0124(2) -0.0041(2) -0.0107(2)
Pd2 0.0286(3) 0.0460(3) 0.0294(3) -0.0158(2) 0.0038(2) -0.0155(2)
Pd3 0.0213(2) 0.0386(3) 0.0293(2) -0.0158(2) 0.00197(19) -0.0077(2)
Pd4 0.0289(3) 0.0336(3) 0.0312(3) -0.0133(2) 0.0013(2) -0.0068(2)
Sb1 0.0367(3) 0.0395(3) 0.0416(3) -0.0159(2) 0.0081(2) -0.0143(2)
F1 0.094(4) 0.063(3) 0.046(3) -0.023(2) 0.006(2) -0.019(3)
F2 0.085(4) 0.086(4) 0.048(3) -0.020(3) -0.003(2) -0.024(3)
F3 0.105(4) 0.059(3) 0.080(3) -0.034(3) 0.033(3) -0.049(3)
F4 0.052(3) 0.047(3) 0.100(4) -0.025(3) 0.033(3) -0.027(2)
F5 0.046(3) 0.060(3) 0.081(3) -0.032(3) 0.001(2) 0.004(2)
F6 0.034(2) 0.081(3) 0.101(4) -0.037(3) 0.018(2) -0.021(2)
Sb2 0.0417(3) 0.0534(3) 0.0408(3) -0.0246(2) -0.0033(2) -0.0072(2)
F7 0.372(14) 0.136(7) 0.135(6) 0.010(5) -0.116(8) -0.163(8)
F8 0.240(9) 0.192(7) 0.073(4) -0.017(4) -0.039(5) -0.160(7)
F9 0.083(4) 0.065(3) 0.083(4) -0.014(3) -0.035(3) 0.004(3)
F10 0.127(5) 0.093(4) 0.058(3) -0.017(3) -0.020(3) 0.032(4)
F11 0.081(4) 0.164(6) 0.081(4) -0.018(4) 0.029(3) 0.010(4)
F12 0.156(7) 0.216(9) 0.065(4) -0.035(5) 0.023(4) 0.089(6)
Sb3 0.0515(3) 0.0331(3) 0.0605(3) -0.0078(2) -0.0050(2) -0.0191(2)
F13 0.090(4) 0.051(3) 0.110(4) -0.024(3) 0.044(3) -0.038(3)
F14 0.060(3) 0.047(3) 0.073(3) -0.001(2) -0.010(2) -0.031(2)
F15 0.082(3) 0.063(3) 0.077(3) -0.017(3) -0.022(3) -0.032(3)
F16 0.179(7) 0.098(5) 0.079(4) -0.038(4) -0.015(4) -0.059(4)
F17 0.061(3) 0.040(3) 0.160(6) -0.023(3) -0.001(3) -0.010(2)
F18 0.050(3) 0.058(3) 0.096(4) -0.008(3) -0.003(3) -0.019(2)
Sb4 0.0916(5) 0.0731(4) 0.0703(4) -0.0374(4) 0.0170(4) -0.0497(4)
F19 0.360(11) 0.091(5) 0.113(6) -0.052(5) 0.025(7) 0.004(6)
F20 0.180(8) 0.154(6) 0.141(8) -0.060(6) -0.021(6) 0.039(6)
F21 0.213(9) 0.179(8) 0.083(4) -0.050(5) 0.009(5) -0.120(7)
F22 0.158(7) 0.136(7) 0.109(5) -0.072(5) -0.004(5) -0.051(6)
F23 0.286(10) 0.252(9) 0.142(7) -0.083(7) 0.042(7) -0.212(9)
F24 0.177(8) 0.176(8) 0.158(8) -0.079(6) 0.032(6) -0.118(7)
Sb4' 0.0916(5) 0.0731(4) 0.0703(4) -0.0374(4) 0.0170(4) -0.0497(4)
F19' 0.360(11) 0.091(5) 0.113(6) -0.052(5) 0.025(7) 0.004(6)
F20' 0.180(8) 0.154(6) 0.141(8) -0.060(6) -0.021(6) 0.039(6)
F21' 0.213(9) 0.179(8) 0.083(4) -0.050(5) 0.009(5) -0.120(7)
F22' 0.158(7) 0.136(7) 0.109(5) -0.072(5) -0.004(5) -0.051(6)
F23' 0.286(10) 0.252(9) 0.142(7) -0.083(7) 0.042(7) -0.212(9)
F24' 0.177(8) 0.176(8) 0.158(8) -0.079(6) 0.032(6) -0.118(7)
O1 0.043(3) 0.060(3) 0.037(3) -0.024(2) -0.002(2) -0.014(2)
O2 0.028(2) 0.043(3) 0.036(2) -0.012(2) 0.0080(19) -0.014(2)
O3 0.037(3) 0.057(3) 0.034(3) -0.016(2) 0.002(2) -0.012(2)
O4 0.027(2) 0.035(2) 0.038(2) -0.008(2) 0.0052(19) -0.0117(19)
O5 0.026(2) 0.055(3) 0.030(2) -0.019(2) -0.0003(19) -0.003(2)
O6 0.029(2) 0.046(3) 0.033(2) -0.016(2) 0.0025(19) -0.017(2)
O7 0.031(2) 0.037(3) 0.040(3) -0.011(2) -0.006(2) 0.001(2)
O8 0.043(3) 0.038(3) 0.032(2) -0.008(2) 0.004(2) -0.023(2)
O9 0.030(2) 0.056(3) 0.043(3) -0.027(2) -0.006(2) -0.003(2)
O10 0.025(2) 0.031(2) 0.047(3) -0.020(2) 0.0055(19) -0.0078(19)
O11 0.039(3) 0.045(3) 0.048(3) -0.025(2) -0.012(2) -0.008(2)
O12 0.021(2) 0.034(2) 0.042(2) -0.017(2) 0.0090(18) -0.0098(18)
O13 0.047(3) 0.042(3) 0.027(2) -0.014(2) -0.002(2) -0.004(2)
O14 0.038(3) 0.032(2) 0.034(2) -0.009(2) -0.001(2) -0.011(2)
O15 0.031(3) 0.055(3) 0.044(3) -0.027(2) 0.001(2) -0.005(2)
O16 0.037(2) 0.034(2) 0.031(2) -0.010(2) 0.0007(19) -0.016(2)
Cl1 0.095(2) 0.129(3) 0.0674(17) -0.0144(17) -0.0157(15) -0.0008(18)
Cl2 0.0705(15) 0.0831(17) 0.0824(16) -0.0379(14) 0.0180(12) -0.0357(13)
Cl3 0.121(2) 0.113(2) 0.0686(16) -0.0330(15) 0.0422(15) -0.0710(19)
Cl4 0.1053(19) 0.0849(17) 0.0462(12) -0.0139(12) -0.0037(12) -0.0350(15)
Cl5 0.128(2) 0.103(2) 0.106(2) -0.0351(17) 0.0335(18) -0.089(2)
Cl6 0.0597(13) 0.0608(13) 0.0658(14) -0.0043(11) 0.0122(11) -0.0126(11)
Cl7 0.0739(16) 0.0557(14) 0.113(2) -0.0194(14) 0.0116(15) -0.0092(12)
Cl8 0.0695(15) 0.116(2) 0.0618(14) -0.0331(14) 0.0128(11) -0.0451(14)
Cl9 0.0748(15) 0.0844(17) 0.0736(15) -0.0338(13) -0.0187(12) -0.0185(13)
Cl10 0.114(2) 0.094(2) 0.101(2) -0.0220(16) -0.0065(17) -0.0625(18)
Cl11 0.0776(17) 0.124(2) 0.0732(16) -0.0467(17) -0.0222(14) 0.0189(16)
Cl12 0.0570(15) 0.169(3) 0.096(2) -0.069(2) 0.0260(14) -0.0246(17)
Cl13 0.185(4) 0.246(5) 0.094(2) -0.096(3) 0.061(2) -0.145(4)
Cl14 0.0542(15) 0.181(3) 0.137(3) -0.097(3) 0.0197(16) -0.0423(18)
Cl15 0.0390(14) 0.144(3) 0.202(4) -0.076(3) -0.0016(18) -0.0104(16)
Cl16 0.0904(18) 0.0788(17) 0.102(2) -0.0363(15) -0.0202(15) -0.0239(14)
C1 0.089(7) 0.047(5) 0.067(6) -0.009(4) -0.036(5) -0.031(5)
C2 0.082(6) 0.034(4) 0.075(6) -0.026(4) -0.026(5) -0.007(4)
C3 0.080(6) 0.031(4) 0.056(5) -0.018(4) -0.021(4) -0.007(4)
C4 0.062(5) 0.036(4) 0.038(4) -0.012(3) -0.007(3) -0.022(4)
C5 0.043(4) 0.046(4) 0.043(4) -0.027(3) 0.000(3) -0.012(3)
C6 0.042(4) 0.042(4) 0.027(3) -0.013(3) -0.004(3) -0.012(3)
C7 0.031(3) 0.037(4) 0.025(3) -0.012(3) 0.004(2) -0.020(3)
C8 0.031(3) 0.035(3) 0.025(3) -0.011(3) 0.002(3) -0.015(3)
C9 0.033(3) 0.038(4) 0.026(3) -0.010(3) -0.003(3) -0.016(3)
C10 0.034(4) 0.037(4) 0.034(4) -0.008(3) 0.003(3) -0.007(3)
C11 0.031(4) 0.052(4) 0.030(3) -0.020(3) 0.004(3) -0.021(3)
C12 0.027(3) 0.041(4) 0.033(3) -0.016(3) -0.001(3) -0.013(3)
C13 0.056(5) 0.053(5) 0.021(3) -0.001(3) -0.001(3) -0.008(4)
C14 0.035(4) 0.042(4) 0.046(4) -0.009(3) 0.006(3) -0.013(3)
C15 0.046(4) 0.053(5) 0.057(5) -0.029(4) 0.017(4) -0.033(4)
C16 0.036(4) 0.067(5) 0.038(4) -0.027(4) 0.007(3) -0.031(4)
C17 0.031(4) 0.059(5) 0.054(4) -0.035(4) 0.007(3) -0.021(3)
C18 0.026(3) 0.040(4) 0.028(3) -0.013(3) 0.005(3) -0.014(3)
C19 0.025(3) 0.054(4) 0.035(4) -0.018(3) 0.006(3) -0.014(3)
C20 0.023(3) 0.035(4) 0.034(3) -0.012(3) 0.000(3) -0.008(3)
C21 0.019(3) 0.035(3) 0.031(3) -0.010(3) 0.003(2) -0.010(3)
C22 0.027(3) 0.039(4) 0.030(3) -0.015(3) 0.002(3) -0.014(3)
C23 0.032(3) 0.044(4) 0.028(3) -0.014(3) 0.006(3) -0.019(3)
C24 0.034(4) 0.044(4) 0.034(4) -0.015(3) 0.003(3) -0.013(3)
C25 0.025(3) 0.047(4) 0.039(4) -0.017(3) 0.010(3) -0.017(3)
C26 0.020(3) 0.032(3) 0.036(4) -0.014(3) 0.002(3) -0.005(3)
C27 0.053(5) 0.049(5) 0.066(5) -0.026(4) -0.008(4) -0.003(4)
C28 0.069(5) 0.044(4) 0.047(4) -0.012(4) 0.002(4) -0.035(4)
C29 0.032(4) 0.042(4) 0.048(4) -0.015(3) 0.010(3) -0.015(3)
C30 0.027(3) 0.054(4) 0.029(3) -0.022(3) 0.017(3) -0.011(3)
C31 0.030(3) 0.051(4) 0.030(3) -0.022(3) 0.008(3) -0.013(3)
C32 0.027(3) 0.035(4) 0.035(3) -0.013(3) 0.003(3) -0.014(3)
C33 0.025(3) 0.039(4) 0.029(3) -0.017(3) 0.004(2) -0.012(3)
C34 0.026(3) 0.033(3) 0.028(3) -0.012(3) -0.001(3) -0.007(3)
C35 0.025(3) 0.026(3) 0.021(3) -0.008(2) 0.002(2) -0.006(2)
C36 0.023(3) 0.038(4) 0.027(3) -0.015(3) 0.006(2) -0.012(3)
C37 0.017(3) 0.034(3) 0.028(3) -0.012(3) 0.001(2) -0.007(2)
C38 0.024(3) 0.034(3) 0.038(4) -0.022(3) 0.003(3) -0.006(3)
C39 0.030(3) 0.044(4) 0.024(3) -0.017(3) 0.003(3) -0.011(3)
C40 0.031(3) 0.031(3) 0.025(3) -0.012(3) 0.004(3) -0.010(3)
C41 0.044(4) 0.066(5) 0.063(5) -0.034(4) -0.021(4) -0.007(4)
C42 0.027(3) 0.059(5) 0.046(4) -0.027(4) 0.014(3) -0.024(3)
C43 0.055(5) 0.045(4) 0.038(4) -0.008(3) 0.019(3) -0.022(4)
C44 0.048(4) 0.037(4) 0.029(4) -0.007(3) -0.003(3) -0.008(3)
C45 0.046(4) 0.032(4) 0.028(3) -0.006(3) 0.003(3) -0.002(3)
C46 0.041(4) 0.030(3) 0.031(3) -0.011(3) 0.002(3) -0.011(3)
C47 0.032(3) 0.034(4) 0.028(3) -0.009(3) 0.004(3) -0.001(3)
C48 0.036(4) 0.027(3) 0.039(4) -0.010(3) -0.002(3) -0.011(3)
C49 0.027(3) 0.029(3) 0.033(3) -0.011(3) 0.000(3) -0.012(3)
C50 0.029(3) 0.027(3) 0.036(3) -0.014(3) 0.002(3) -0.010(3)
C51 0.034(3) 0.034(4) 0.031(3) -0.013(3) 0.000(3) -0.013(3)
C52 0.030(3) 0.037(4) 0.030(3) -0.013(3) -0.002(3) -0.008(3)
C53 0.040(4) 0.031(4) 0.039(4) -0.020(3) 0.009(3) -0.005(3)
C54 0.030(3) 0.023(3) 0.034(3) -0.014(3) -0.001(3) -0.002(3)
C55 0.042(4) 0.091(7) 0.061(5) -0.048(5) 0.010(4) 0.003(4)
C56 0.052(4) 0.045(4) 0.045(4) -0.012(4) 0.003(3) -0.023(4)
C59 0.089(7) 0.059(5) 0.036(4) -0.018(4) 0.011(4) -0.008(5)
C60 0.059(5) 0.063(6) 0.059(5) -0.014(4) 0.002(4) -0.009(4)
C61 0.173(12) 0.143(11) 0.052(6) -0.025(7) 0.026(7) -0.125(10)
C62 0.31(2) 0.208(15) 0.054(6) -0.045(8) 0.054(9) -0.223(16)
C63 0.070(6) 0.051(5) 0.077(6) -0.027(5) 0.000(5) -0.014(4)
C64 0.047(5) 0.065(6) 0.066(6) -0.029(5) 0.004(4) -0.002(4)
C65 0.061(6) 0.088(7) 0.068(6) 0.002(5) -0.004(5) -0.020(5)
C66 0.070(7) 0.112(9) 0.090(7) -0.026(7) 0.022(6) -0.054(6)

loop_
_atom_type_symbol
_atom_type_description
_atom_type_scat_dispersion_real
_atom_type_scat_dispersion_imag
_atom_type_scat_source
C C 0.0033 0.0016 'International Tables Vol C Tables 4.2.6.8 and 6.1.1.4'
H H 0.0000 0.0000 'International Tables Vol C Tables 4.2.6.8 and 6.1.1.4'
O O 0.0106 0.0060 'International Tables Vol C Tables 4.2.6.8 and 6.1.1.4'
Cl Cl 0.1484 0.1585 'International Tables Vol C Tables 4.2.6.8 and 6.1.1.4'
Pd Pd -0.9988 1.0072 'International Tables Vol C Tables 4.2.6.8 and 6.1.1.4'
Sb Sb -0.5866 1.5461 'International Tables Vol C Tables 4.2.6.8 and 6.1.1.4'
F F 0.0171 0.0103 'International Tables Vol C Tables 4.2.6.8 and 6.1.1.4'

loop_
_geom_angle_atom_site_label_1
_geom_angle_atom_site_label_2
_geom_angle_atom_site_label_3
_geom_angle
C9 Pd1 C1 84.16(17)
C9 Pd1 C2 83.6(3)
C1 Pd1 C2 38.0(3)
C9 Pd1 O14 95.93(17)
C1 Pd1 O14 157.2
C2 Pd1 O14 164.8(3)
C9 Pd1 O13 177.97(17)
C1 Pd1 O13 97.8
C2 Pd1 O13 97.7(2)
O14 Pd1 O13 82.4
C23 Pd2 O2 96.04(17)
C23 Pd2 C15 85.6(3)
O2 Pd2 C15 155.6(2)
C23 Pd2 C16 83.3(2)
O2 Pd2 C16 166.6(2)
C15 Pd2 C16 37.8(3)
C23 Pd2 O1 176.03(17)
O2 Pd2 O1 80.0
C15 Pd2 O1 98.1(2)
C16 Pd2 O1 100.54(18)
C37 Pd3 O6 97.84(16)
C37 Pd3 C30 84.1(2)
O6 Pd3 C30 157.95(18)
C37 Pd3 C29 85.9(2)
O6 Pd3 C29 163.68(19)
C30 Pd3 C29 38.0(2)
C37 Pd3 O5 178.94(17)
O6 Pd3 O5 81.8
C30 Pd3 O5 96.56(17)
C29 Pd3 O5 94.17(18)
C51 Pd4 O10 93.49(17)
C51 Pd4 C43 87.1(3)
O10 Pd4 C43 161.6(2)
C51 Pd4 C44 83.6(2)
O10 Pd4 C44 160.97(19)
C43 Pd4 C44 37.4(2)
C51 Pd4 O9 174.20(17)
O10 Pd4 O9 80.9
C43 Pd4 O9 97.8(2)
C44 Pd4 O9 102.20(18)
F2 Sb1 F1 177.8
F2 Sb1 F6 90.8
F1 Sb1 F6 91.4
F2 Sb1 F5 89.4
F1 Sb1 F5 88.3
F6 Sb1 F5 177.3
F2 Sb1 F3 91.4
F1 Sb1 F3 88.5
F6 Sb1 F3 92.4
F5 Sb1 F3 90.3
F2 Sb1 F4 90.7
F1 Sb1 F4 89.4
F6 Sb1 F4 88.9
F5 Sb1 F4 88.4
F3 Sb1 F4 177.5
F8 Sb2 F7 177.8
F8 Sb2 F12 90.9
F7 Sb2 F12 91.4
F8 Sb2 F11 89.4
F7 Sb2 F11 88.3
F12 Sb2 F11 177.3
F8 Sb2 F9 91.4
F7 Sb2 F9 88.5
F12 Sb2 F9 92.4
F11 Sb2 F9 90.3
F8 Sb2 F10 90.7
F7 Sb2 F10 89.4
F12 Sb2 F10 88.9
F11 Sb2 F10 88.4
F9 Sb2 F10 177.5
F14 Sb3 F13 177.8
F14 Sb3 F18 90.8
F13 Sb3 F18 91.4
F14 Sb3 F17 89.4
F13 Sb3 F17 88.3
F18 Sb3 F17 177.3
F14 Sb3 F15 91.4
F13 Sb3 F15 88.5
F18 Sb3 F15 92.4
F17 Sb3 F15 90.3
F14 Sb3 F16 90.6
F13 Sb3 F16 89.4
F18 Sb3 F16 88.9
F17 Sb3 F16 88.4
F15 Sb3 F16 177.5
F20 Sb4 F19 177.7
F20 Sb4 F24 90.9
F19 Sb4 F24 91.4
F20 Sb4 F23 89.4
F19 Sb4 F23 88.3
F24 Sb4 F23 177.3
F20 Sb4 F21 91.4
F19 Sb4 F21 88.5
F24 Sb4 F21 92.4
F23 Sb4 F21 90.3
F20 Sb4 F22 90.7
F19 Sb4 F22 89.4
F24 Sb4 F22 88.9
F23 Sb4 F22 88.4
F21 Sb4 F22 177.5
F20' Sb4' F19' 177.8
F20' Sb4' F24' 90.8
F19' Sb4' F24' 91.4
F20' Sb4' F23' 89.4
F19' Sb4' F23' 88.3
F24' Sb4' F23' 177.3
F20' Sb4' F21' 91.4
F19' Sb4' F21' 88.5
F24' Sb4' F21' 92.4
F23' Sb4' F21' 90.3
F20' Sb4' F22' 90.7
F19' Sb4' F22' 89.4
F24' Sb4' F22' 88.9
F23' Sb4' F22' 88.4
F21' Sb4' F22' 177.5
C11 O1 Pd2 119.5(3)
C12 O2 Pd2 120.4(3)
C11 O3 C13 116.7(4)
C12 O4 C14 116.6(4)
C25 O5 Pd3 120.1(3)
C26 O6 Pd3 119.9(3)
C25 O7 C27 118.7(4)
C26 O8 C28 116.3(4)
C39 O9 Pd4 120.7(3)
C40 O10 Pd4 124.3(3)
C39 O11 C41 117.7(4)
C40 O12 C42 114.8(4)
C53 O13 Pd1 125.3(3)
C54 O14 Pd1 120.0(3)
C53 O15 C55 117.6(4)
C54 O16 C56 118.9(4)
C2 C1 Pd1 71.4(3)
C1 C2 C3 121.2(7)
C1 C2 Pd1 70.6(3)
C3 C2 Pd1 106.9(5)
C2 C3 C4 110.7(6)
C5 C4 C3 111.7(6)
C5 C4 C9 101.7(5)
C3 C4 C9 111.5(6)
C10 C5 C4 102.9(5)
C10 C5 C6 103.2(5)
C4 C5 C6 106.4(6)
C11 C6 C5 116.0(5)
C11 C6 C7 113.5(5)
C5 C6 C7 102.1(5)
C12 C7 C8 117.1(5)
C12 C7 C6 112.9(5)
C8 C7 C6 101.7(5)
C9 C8 C10 103.0(5)
C9 C8 C7 105.8(5)
C10 C8 C7 102.3(5)
C8 C9 C4 104.6(5)
C8 C9 Pd1 115.1(4)
C4 C9 Pd1 112.5(4)
C5 C10 C8 94.2(5)
O1 C11 O3 122.9(5)
O1 C11 C6 122.0(5)
O3 C11 C6 115.0(5)
O2 C12 O4 122.3(5)
O2 C12 C7 122.2(5)
O4 C12 C7 115.5(5)
C16 C15 Pd2 71.7(4)
C15 C16 C17 124.4(6)
C15 C16 Pd2 70.5(4)
C17 C16 Pd2 105.9(4)
C16 C17 C18 111.4(5)
C17 C18 C19 111.0(5)
C17 C18 C23 111.7(5)
C19 C18 C23 101.8(5)
C18 C19 C24 103.7(5)
C18 C19 C20 109.2(5)
C24 C19 C20 101.5(5)
C25 C20 C19 115.6(5)
C25 C20 C21 116.1(5)
C19 C20 C21 102.1(5)
C26 C21 C22 115.4(5)
C26 C21 C20 113.8(5)
C22 C21 C20 102.4(4)
C23 C22 C24 102.7(5)
C23 C22 C21 105.2(5)
C24 C22 C21 101.6(5)
C22 C23 C18 104.5(5)
C22 C23 Pd2 113.5(4)
C18 C23 Pd2 112.5(4)
C22 C24 C19 93.9(5)
O5 C25 O7 120.6(5)
O5 C25 C20 123.6(5)
O7 C25 C20 115.8(5)
O6 C26 O8 123.7(5)
O6 C26 C21 122.2(5)
O8 C26 C21 114.1(5)
C30 C29 Pd3 70.8(4)
C29 C30 C31 124.2(6)
C29 C30 Pd3 71.3(3)
C31 C30 Pd3 106.0(4)
C30 C31 C32 110.6(5)
C33 C32 C31 110.5(5)
C33 C32 C37 101.5(4)
C31 C32 C37 111.9(5)
C38 C33 C32 104.5(5)
C38 C33 C34 103.7(5)
C32 C33 C34 106.4(5)
C39 C34 C33 115.2(5)
C39 C34 C35 115.7(5)
C33 C34 C35 101.1(4)
C40 C35 C36 114.8(5)
C40 C35 C34 114.3(4)
C36 C35 C34 102.5(4)
C37 C36 C38 103.1(5)
C37 C36 C35 106.5(5)
C38 C36 C35 101.3(4)
C36 C37 C32 104.1(4)
C36 C37 Pd3 113.8(4)
C32 C37 Pd3 112.4(4)
C33 C38 C36 93.5(4)
O9 C39 O11 122.6(5)
O9 C39 C34 122.7(5)
O11 C39 C34 114.7(5)
O10 C40 O12 121.4(5)
O10 C40 C35 122.6(5)
O12 C40 C35 116.1(5)
C44 C43 Pd4 72.5(4)
C43 C44 C45 123.5(7)
C43 C44 Pd4 70.2(4)
C45 C44 Pd4 105.5(4)
C44 C45 C46 113.5(5)
C45 C46 C47 111.8(5)
C45 C46 C51 111.0(5)
C47 C46 C51 101.2(5)
C52 C47 C46 103.4(5)
C52 C47 C48 102.0(5)
C46 C47 C48 108.1(5)
C53 C48 C47 115.5(5)
C53 C48 C49 114.8(5)
C47 C48 C49 103.0(5)
C54 C49 C50 113.9(5)
C54 C49 C48 116.0(5)
C50 C49 C48 102.1(5)
C52 C50 C51 101.9(5)
C52 C50 C49 101.0(5)
C51 C50 C49 106.1(5)
C50 C51 C46 104.8(5)
C50 C51 Pd4 112.4(4)
C46 C51 Pd4 113.5(4)
C47 C52 C50 94.7(5)
O13 C53 O15 122.3(5)
O13 C53 C48 123.5(5)
O15 C53 C48 114.2(5)
O14 C54 O16 121.8(5)
O14 C54 C49 123.7(5)
O16 C54 C49 114.4(5)
C60 C59 Cl3 114.2(6)
C60 C59 Cl4 108.8(6)
Cl3 C59 Cl4 110.8(5)
C59 C60 Cl1 110.0(6)
C59 C60 Cl2 112.7(6)
Cl1 C60 Cl2 109.6(5)
C62 C61 Cl8 121.0(9)
C62 C61 Cl7 89.8(11)
Cl8 C61 Cl7 106.5(6)
C61 C62 Cl5 123.4(9)
C61 C62 Cl6 89.8(11)
Cl5 C62 Cl6 107.4(8)
C64 C63 Cl12 111.9(6)
C64 C63 Cl11 108.8(6)
Cl12 C63 Cl11 108.1(5)
C63 C64 Cl10 113.1(6)
C63 C64 Cl9 108.4(6)
Cl10 C64 Cl9 111.9(4)
C66 C65 Cl15 112.1(8)
C66 C65 Cl16 116.3(7)
Cl15 C65 Cl16 108.9(5)
C65 C66 Cl13 111.5(7)
C65 C66 Cl14 108.2(8)
Cl13 C66 Cl14 108.4(6)

loop_
_geom_bond_atom_site_label_1
_geom_bond_atom_site_label_2
_geom_bond_distance
Pd1 C9 2.021(6)
Pd1 C1 2.1292
Pd1 C2 2.139(7)
Pd1 O14 2.1425
Pd1 O13 2.2013
Pd2 C23 2.011(6)
Pd2 O2 2.1246
Pd2 C15 2.132(6)
Pd2 C16 2.148(6)
Pd2 O1 2.2550
Pd3 C37 2.014(5)
Pd3 O6 2.1316
Pd3 C30 2.140(6)
Pd3 C29 2.146(6)
Pd3 O5 2.2353
Pd4 C51 2.014(6)
Pd4 O10 2.1303
Pd4 C43 2.146(6)
Pd4 C44 2.175(6)
Pd4 O9 2.2325
Sb1 F2 1.8493
Sb1 F1 1.8549
Sb1 F6 1.8600
Sb1 F5 1.8650
Sb1 F3 1.8690
Sb1 F4 1.8743
Sb2 F8 1.8492
Sb2 F7 1.8552
Sb2 F12 1.8598
Sb2 F11 1.8651
Sb2 F9 1.8690
Sb2 F10 1.8744
Sb3 F14 1.8493
Sb3 F13 1.8549
Sb3 F18 1.8598
Sb3 F17 1.8650
Sb3 F15 1.8687
Sb3 F16 1.8744
Sb4 F20 1.8493
Sb4 F19 1.8550
Sb4 F24 1.8599
Sb4 F23 1.8650
Sb4 F21 1.8690
Sb4 F22 1.8743
Sb4' F20' 1.8491
Sb4' F19' 1.8550
Sb4' F24' 1.8599
Sb4' F23' 1.8652
Sb4' F21' 1.8690
Sb4' F22' 1.8742
O1 C11 1.236(7)
O2 C12 1.228(6)
O3 C11 1.306(6)
O3 C13 1.444(6)
O4 C12 1.308(6)
O4 C14 1.471(6)
O5 C25 1.218(7)
O6 C26 1.243(6)
O7 C25 1.308(7)
O7 C27 1.438(7)
O8 C26 1.307(6)
O8 C28 1.502(6)
O9 C39 1.232(6)
O10 C40 1.224(6)
O11 C39 1.318(6)
O11 C41 1.451(6)
O12 C40 1.317(6)
O12 C42 1.496(6)
O13 C53 1.222(7)
O14 C54 1.239(6)
O15 C53 1.309(7)
O15 C55 1.466(7)
O16 C54 1.296(6)
O16 C56 1.459(7)
Cl1 C60 1.773(8)
Cl2 C60 1.794(9)
Cl3 C59 1.747(8)
Cl4 C59 1.758(8)
Cl5 C62 1.735(10)
Cl6 C62 2.035(19)
Cl7 C61 2.075(14)
Cl8 C61 1.766(10)
Cl9 C64 1.749(8)
Cl10 C64 1.732(9)
Cl11 C63 1.794(9)
Cl12 C63 1.762(9)
Cl13 C66 1.758(10)
Cl14 C66 1.799(10)
Cl15 C65 1.754(9)
Cl16 C65 1.796(10)
C1 C2 1.388(10)
C2 C3 1.489(10)
C3 C4 1.545(10)
C4 C5 1.539(9)
C4 C9 1.555(8)
C5 C10 1.536(9)
C5 C6 1.549(9)
C6 C11 1.514(9)
C6 C7 1.614(8)
C7 C12 1.498(8)
C7 C8 1.548(8)
C8 C9 1.523(8)
C8 C10 1.539(8)
C15 C16 1.386(10)
C16 C17 1.494(9)
C17 C18 1.515(8)
C18 C19 1.527(9)
C18 C23 1.562(8)
C19 C24 1.548(8)
C19 C20 1.557(8)
C20 C25 1.502(9)
C20 C21 1.596(8)
C21 C26 1.522(8)
C21 C22 1.571(8)
C22 C23 1.538(8)
C22 C24 1.545(8)
C29 C30 1.395(9)
C30 C31 1.513(8)
C31 C32 1.551(8)
C32 C33 1.540(8)
C32 C37 1.559(8)
C33 C38 1.515(8)
C33 C34 1.564(8)
C34 C39 1.511(8)
C34 C35 1.598(8)
C35 C40 1.510(8)
C35 C36 1.564(8)
C36 C37 1.528(7)
C36 C38 1.557(8)
C43 C44 1.385(9)
C44 C45 1.484(9)
C45 C46 1.531(8)
C46 C47 1.542(8)
C46 C51 1.552(8)
C47 C52 1.518(8)
C47 C48 1.547(8)
C48 C53 1.517(9)
C48 C49 1.578(8)
C49 C54 1.504(8)
C49 C50 1.554(8)
C50 C52 1.544(8)
C50 C51 1.549(8)
C59 C60 1.472(12)
C61 C62 1.275(14)
C63 C64 1.491(11)
C65 C66 1.472(13)

loop_
_geom_torsion_atom_site_label_1
_geom_torsion_atom_site_label_2
_geom_torsion_atom_site_label_3
_geom_torsion_atom_site_label_4
_geom_torsion
Pd1 C1 C2 C3 98.5(6)
C1 C2 C3 C4 -35.6(9)
Pd1 C2 C3 C4 41.6(8)
C2 C3 C4 C5 -147.7(6)
C2 C3 C4 C9 -34.7(9)
C3 C4 C5 C10 81.9(6)
C9 C4 C5 C10 -37.1(7)
C3 C4 C5 C6 -170.0(5)
C9 C4 C5 C6 71.0(6)
C10 C5 C6 C11 -90.6(6)
C4 C5 C6 C11 161.5(5)
C10 C5 C6 C7 33.2(6)
C4 C5 C6 C7 -74.7(6)
C11 C6 C7 C12 1.9(7)
C5 C6 C7 C12 -123.6(5)
C11 C6 C7 C8 128.2(5)
C5 C6 C7 C8 2.7(6)
C12 C7 C8 C9 -166.5(5)
C6 C7 C8 C9 70.0(5)
C12 C7 C8 C10 85.9(6)
C6 C7 C8 C10 -37.6(5)
C10 C8 C9 C4 31.5(6)
C7 C8 C9 C4 -75.5(6)
C10 C8 C9 Pd1 -92.4(5)
C7 C8 C9 Pd1 160.6(4)
C5 C4 C9 C8 3.2(7)
C3 C4 C9 C8 -115.9(6)
C5 C4 C9 Pd1 128.8(5)
C3 C4 C9 Pd1 9.7(7)
C4 C5 C10 C8 55.0(6)
C6 C5 C10 C8 -55.5(5)
C9 C8 C10 C5 -52.5(5)
C7 C8 C10 C5 57.2(5)
Pd2 O1 C11 O3 156.9(4)
Pd2 O1 C11 C6 -21.7(7)
C13 O3 C11 O1 3.6(7)
C13 O3 C11 C6 -177.6(5)
C5 C6 C11 O1 -169.7(5)
C7 C6 C11 O1 72.6(7)
C5 C6 C11 O3 11.5(8)
C7 C6 C11 O3 -106.2(6)
Pd2 O2 C12 O4 -159.1(3)
Pd2 O2 C12 C7 19.9(7)
C14 O4 C12 O2 1.8(7)
C14 O4 C12 C7 -177.3(5)
C8 C7 C12 O2 165.1(5)
C6 C7 C12 O2 -77.3(7)
C8 C7 C12 O4 -15.8(7)
C6 C7 C12 O4 101.8(6)
Pd2 C15 C16 C17 96.4(6)
C15 C16 C17 C18 -34.9(9)
Pd2 C16 C17 C18 42.1(7)
C16 C17 C18 C19 -146.7(6)
C16 C17 C18 C23 -33.9(8)
C17 C18 C19 C24 82.5(6)
C23 C18 C19 C24 -36.4(6)
C17 C18 C19 C20 -169.9(5)
C23 C18 C19 C20 71.2(6)
C18 C19 C20 C25 161.9(5)
C24 C19 C20 C25 -89.0(6)
C18 C19 C20 C21 -71.2(6)
C24 C19 C20 C21 37.9(6)
C25 C20 C21 C26 -0.8(7)
C19 C20 C21 C26 -127.5(5)
C25 C20 C21 C22 124.5(5)
C19 C20 C21 C22 -2.2(6)
C26 C21 C22 C23 -163.3(5)
C20 C21 C22 C23 72.5(5)
C26 C21 C22 C24 90.0(6)
C20 C21 C22 C24 -34.3(6)
C24 C22 C23 C18 32.1(6)
C21 C22 C23 C18 -73.8(5)
C24 C22 C23 Pd2 -90.9(5)
C21 C22 C23 Pd2 163.2(4)
C17 C18 C23 C22 -116.0(6)
C19 C18 C23 C22 2.4(6)
C17 C18 C23 Pd2 7.6(7)
C19 C18 C23 Pd2 126.1(4)
C23 C22 C24 C19 -52.1(5)
C21 C22 C24 C19 56.6(5)
C18 C19 C24 C22 54.9(5)
C20 C19 C24 C22 -58.4(5)
Pd3 O5 C25 O7 170.0(3)
Pd3 O5 C25 C20 -11.0(7)
C27 O7 C25 O5 6.5(7)
C27 O7 C25 C20 -172.6(5)
C19 C20 C25 O5 -173.8(5)
C21 C20 C25 O5 66.7(7)
C19 C20 C25 O7 5.2(7)
C21 C20 C25 O7 -114.3(5)
Pd3 O6 C26 O8 -155.2(3)
Pd3 O6 C26 C21 25.9(6)
C28 O8 C26 O6 -0.5(7)
C28 O8 C26 C21 178.5(5)
C22 C21 C26 O6 164.9(5)
C20 C21 C26 O6 -77.0(7)
C22 C21 C26 O8 -14.2(7)
C20 C21 C26 O8 103.9(5)
Pd3 C29 C30 C31 97.0(6)
C29 C30 C31 C32 -36.4(8)
Pd3 C30 C31 C32 41.5(6)
C30 C31 C32 C33 -145.4(5)
C30 C31 C32 C37 -33.0(7)
C31 C32 C33 C38 82.9(6)
C37 C32 C33 C38 -36.0(6)
C31 C32 C33 C34 -167.8(5)
C37 C32 C33 C34 73.4(5)
C38 C33 C34 C39 -90.7(6)
C32 C33 C34 C39 159.4(5)
C38 C33 C34 C35 34.9(5)
C32 C33 C34 C35 -75.0(5)
C39 C34 C35 C40 2.5(7)
C33 C34 C35 C40 -122.7(5)
C39 C34 C35 C36 127.4(5)
C33 C34 C35 C36 2.2(5)
C40 C35 C36 C37 -165.2(5)
C34 C35 C36 C37 70.3(5)
C40 C35 C36 C38 87.4(5)
C34 C35 C36 C38 -37.2(5)
C38 C36 C37 C32 32.8(6)
C35 C36 C37 C32 -73.4(5)
C38 C36 C37 Pd3 -89.9(5)
C35 C36 C37 Pd3 164.0(4)
C33 C32 C37 C36 1.1(6)
C31 C32 C37 C36 -116.8(5)
C33 C32 C37 Pd3 124.7(4)
C31 C32 C37 Pd3 6.8(6)
C32 C33 C38 C36 54.3(5)
C34 C33 C38 C36 -57.0(5)
C37 C36 C38 C33 -52.7(5)
C35 C36 C38 C33 57.4(5)
Pd4 O9 C39 O11 152.7(3)
Pd4 O9 C39 C34 -26.1(7)
C41 O11 C39 O9 6.3(7)
C41 O11 C39 C34 -174.8(5)
C33 C34 C39 O9 -168.8(5)
C35 C34 C39 O9 73.6(7)
C33 C34 C39 O11 12.3(7)
C35 C34 C39 O11 -105.3(5)
Pd4 O10 C40 O12 -170.4(3)
Pd4 O10 C40 C35 10.3(6)
C42 O12 C40 O10 -2.5(6)
C42 O12 C40 C35 176.8(4)
C36 C35 C40 O10 173.5(5)
C34 C35 C40 O10 -68.4(7)
C36 C35 C40 O12 -5.8(7)
C34 C35 C40 O12 112.3(5)
Pd4 C43 C44 C45 95.9(6)
C43 C44 C45 C46 -37.1(9)
Pd4 C44 C45 C46 39.1(7)
C44 C45 C46 C47 -144.9(6)
C44 C45 C46 C51 -32.7(8)
C45 C46 C47 C52 80.2(6)
C51 C46 C47 C52 -38.0(6)
C45 C46 C47 C48 -172.1(5)
C51 C46 C47 C48 69.7(6)
C52 C47 C48 C53 -91.7(6)
C46 C47 C48 C53 159.8(5)
C52 C47 C48 C49 34.3(6)
C46 C47 C48 C49 -74.3(6)
C53 C48 C49 C54 3.9(7)
C47 C48 C49 C54 -122.6(5)
C53 C48 C49 C50 128.3(5)
C47 C48 C49 C50 1.9(6)
C54 C49 C50 C52 89.2(6)
C48 C49 C50 C52 -36.6(5)
C54 C49 C50 C51 -164.8(5)
C48 C49 C50 C51 69.4(5)
C52 C50 C51 C46 30.5(6)
C49 C50 C51 C46 -74.9(5)
C52 C50 C51 Pd4 -93.3(5)
C49 C50 C51 Pd4 161.4(4)
C45 C46 C51 C50 -115.0(6)
C47 C46 C51 C50 3.9(6)
C45 C46 C51 Pd4 8.1(6)
C47 C46 C51 Pd4 126.9(4)
C46 C47 C52 C50 56.0(5)
C48 C47 C52 C50 -56.1(5)
C51 C50 C52 C47 -52.0(5)
C49 C50 C52 C47 57.3(5)
Pd1 O13 C53 O15 169.4(3)
Pd1 O13 C53 C48 -11.6(7)
C55 O15 C53 O13 2.1(8)
C55 O15 C53 C48 -176.9(5)
C47 C48 C53 O13 -178.6(5)
C49 C48 C53 O13 61.7(8)
C47 C48 C53 O15 0.5(7)
C49 C48 C53 O15 -119.2(5)
Pd1 O14 C54 O16 -156.8(3)
Pd1 O14 C54 C49 27.7(6)
C56 O16 C54 O14 1.9(7)
C56 O16 C54 C49 177.8(5)
C50 C49 C54 O14 161.6(5)
C48 C49 C54 O14 -80.2(7)
C50 C49 C54 O16 -14.1(7)
C48 C49 C54 O16 104.0(6)
Cl3 C59 C60 Cl1 64.7(7)
Cl4 C59 C60 Cl1 -170.9(4)
Cl3 C59 C60 Cl2 -58.0(7)
Cl4 C59 C60 Cl2 66.4(7)
Cl8 C61 C62 Cl5 -31(2)
Cl7 C61 C62 Cl5 78.4(14)
Cl8 C61 C62 Cl6 80.1(11)
Cl7 C61 C62 Cl6 -170.7(4)
Cl12 C63 C64 Cl10 -56.4(7)
Cl11 C63 C64 Cl10 63.0(7)
Cl12 C63 C64 Cl9 68.3(7)
Cl11 C63 C64 Cl9 -172.3(4)
Cl15 C65 C66 Cl13 69.0(9)
Cl16 C65 C66 Cl13 -57.3(10)
Cl15 C65 C66 Cl14 -171.9(5)
Cl16 C65 C66 Cl14 61.8(8)

loop_
_platon_squeeze_void_nr
_platon_squeeze_void_average_x
_platon_squeeze_void_average_y
_platon_squeeze_void_average_z
_platon_squeeze_void_volume
_platon_squeeze_void_count_electrons
_platon_squeeze_void_content
1 0.006 0.000 0.500 1256 395 tetrachloroethylene
